data_2104490
loop_
_publ_author_name
'Marsh, Richard E.'

_publ_section_title
;
 Space groups <i>P</i>1 and <i>Cc</i>: how are they doing?
;
_journal_coeditor_code BK5088
_journal_issue 6
_journal_name_full 'Acta Crystallographica Section B'
_journal_page_first 782
_journal_page_last 783
_journal_paper_doi 10.1107/S0108768109046448
_journal_volume 65
_journal_year 2009
_chemical_formula_moiety 'C18 H15 N O4'
_chemical_formula_sum 'C18 H15 N O4'
_chemical_formula_weight 309.31
_chemical_name_systematic
; 
Methyl(Z)-(2-(4-methylphenyl)benzo(d)(1,3)oxazin-4-ylidene)acetate 
;
_space_group_IT_number 15
_symmetry_cell_setting monoclinic
_symmetry_space_group_name_Hall '-C 2yc'
_symmetry_space_group_name_H-M 'C 1 2/c 1'
_cell_angle_alpha 90.000(5)
_cell_angle_beta 98.220(5)
_cell_angle_gamma 90.000(5)
_cell_formula_units_Z 8
_cell_length_a 37.556(5)
_cell_length_b 3.987(5)
_cell_length_c 19.974(5)
_cell_measurement_reflns_used 26
_cell_measurement_temperature 293(2)
_cell_measurement_theta_max 38.47
_cell_measurement_theta_min 22.47
_cell_volume 2960(4)
_diffrn_ambient_temperature 293(2)
_diffrn_radiation_monochromator graphite
_diffrn_radiation_source 'fine-focus sealed tube'
_diffrn_radiation_type CuK\a
_diffrn_radiation_wavelength 1.54178
_exptl_crystal_colour white
_exptl_crystal_density_diffrn 1.388
_exptl_crystal_density_method 'not measured'
_exptl_crystal_description prismatic
_exptl_crystal_F_000 1296
_exptl_crystal_size_max 0.35
_exptl_crystal_size_mid 0.23
_exptl_crystal_size_min 0.18
_cod_data_source_file bk5088.cif
_cod_data_source_block IXUVOM
_cod_original_sg_symbol_H-M C2/c
_cod_database_code 2104490

loop_
_symmetry_equiv_pos_as_xyz
'x, y, z'
'x, -y, z+1/2'
'-x, -y, -z'
'-x, y, 1/2-z'
'x+1/2, y+1/2, z'
'x+1/2, 1/2-y, 1/2+z'
'1/2-x, 1/2-y, -z'
'1/2-x, 1/2+y, 1/2-z'

loop_
_atom_site_label
_atom_site_type_symbol
_atom_site_fract_x
_atom_site_fract_y
_atom_site_fract_z
_atom_site_occupancy
O1 O 0.2346 0.0825 0.0649 1
O2 O 0.1130 0.4075 0.2354 1
O3 O 0.0718 0.6920 0.1300 1
O4 O 0.0202 0.9010 0.1557 1
N1 N 0.1516 0.1525 0.3234 1
C1 C 0.2134 0.1015 0.1148 1
C2 C 0.2228 -0.0165 0.1798 1
H1 H 0.2455 -0.1268 0.1924 1
C3 C 0.1994 0.0225 0.2270 1
H2 H 0.2060 -0.0622 0.2721 1
C4 C 0.1668 0.1840 0.2100 1
C5 C 0.1574 0.2980 0.1436 1
H3 H 0.1344 0.4028 0.1304 1
C6 C 0.1808 0.2615 0.0970 1
H4 H 0.1744 0.3472 0.0520 1
C7 C 0.2696 -0.0650 0.0802 1
H5 H 0.2834 0.0568 0.1154 1
H6 H 0.2813 -0.0607 0.0412 1
H7 H 0.2674 -0.2904 0.0940 1
C8 C 0.1436 0.2380 0.2613 1
C9 C 0.1276 0.2370 0.3679 1
C10 C 0.0956 0.4145 0.3461 1
C11 C 0.0876 0.5005 0.2750 1
C12 C 0.0586 0.6645 0.2440 1
H8 H 0.0407 0.7350 0.2710 1
C13 C 0.0526 0.7425 0.1721 1
C14 C 0.0123 1.0000 0.0860 1
H9 H 0.0301 1.1328 0.0739 1
H10 H -0.0086 1.1170 0.0792 1
H11 H 0.0101 0.8171 0.0586 1
C15 C 0.1360 0.1550 0.4366 1
H12 H 0.1582 0.0415 0.4522 1
C16 C 0.1132 0.2350 0.4814 1
H13 H 0.1190 0.1709 0.5278 1
C17 C 0.0816 0.4090 0.4604 1
H14 H 0.0660 0.4692 0.4924 1
C18 C 0.0727 0.4945 0.3930 1
H15 H 0.0506 0.6102 0.3782 1

loop_
_geom_angle_atom_site_label_1
_geom_angle_atom_site_label_2
_geom_angle_atom_site_label_3
_geom_angle
_geom_angle_site_symmetry_1
_geom_angle_site_symmetry_2
_geom_angle_site_symmetry_3
_geom_angle_publ_flag
C1 O1 C7 118.73 . . . yes
C8 O2 C11 121.99 . . . yes
C13 O4 C14 114.34 . . . yes
C8 N1 C9 118.02 . . . yes
O1 C1 C2 124.87 . . . yes
O1 C1 C6 115.22 . . . yes
C2 C1 C6 119.88 . . . no
C1 C2 C3 120.02 . . . no
C2 C3 C4 120.70 . . . no
C3 C4 C5 118.62 . . . no
C3 C4 C8 119.69 . . . no
C5 C4 C8 121.67 . . . no
C4 C5 C6 120.53 . . . no
C1 C6 C5 120.20 . . . no
O2 C8 N1 124.44 . . . yes
O2 C8 C4 111.24 . . . yes
N1 C8 C4 124.24 . . . yes
N1 C9 C10 121.66 . . . yes
N1 C9 C15 119.47 . . . yes
C10 C9 C15 118.83 . . . no
C9 C10 C11 118.01 . . . no
C9 C10 C18 119.17 . . . no
C11 C10 C18 122.81 . . . no
O2 C11 C10 115.86 . . . yes
O2 C11 C12 116.73 . . . yes
C10 C11 C12 127.40 . . . no
C11 C12 C13 124.05 . . . no
O3 C13 O4 120.82 . . . yes
O3 C13 C12 129.18 . . . yes
O4 C13 C12 109.99 . . . yes
C9 C15 C16 120.92 . . . no
C15 C16 C17 120.64 . . . no
C16 C17 C18 119.68 . . . no
C10 C18 C17 120.71 . . . no

loop_
_geom_bond_atom_site_label_1
_geom_bond_atom_site_label_2
_geom_bond_distance
_geom_bond_site_symmetry_1
_geom_bond_site_symmetry_2
_geom_bond_publ_flag
O1 C1 1.3638 . . yes
O1 C7 1.4325 . . yes
O2 C8 1.3693 . . yes
O2 C11 1.3744 . . yes
O3 C13 1.2004 . . yes
O4 C13 1.3687 . . yes
O4 C14 1.4366 . . yes
N1 C8 1.2800 . . yes
N1 C9 1.3947 . . yes
C1 C2 1.3786 . . no
C1 C6 1.3812 . . no
C2 C3 1.3864 . . no
C3 C4 1.3820 . . no
C4 C5 1.3987 . . no
C4 C8 1.4528 . . no
C5 C6 1.3761 . . no
C9 C10 1.4089 . . no
C9 C15 1.4020 . . no
C10 C11 1.4501 . . no
C10 C18 1.3962 . . no
C11 C12 1.3432 . . no
C12 C13 1.4551 . . no
C15 C16 1.3619 . . no
C16 C17 1.3868 . . no
C17 C18 1.3826 . . no
C2 H1 0.9600 . . no
C3 H2 0.9600 . . no
C5 H3 0.9600 . . no
C6 H4 0.9600 . . no
C7 H5 0.9500 . . no
C7 H6 0.9500 . . no
C7 H7 0.9500 . . no
C12 H8 0.9600 . . no
C14 H9 0.9100 . . no
C14 H10 0.9100 . . no
C14 H11 0.9100 . . no
C15 H12 0.9600 . . no
C16 H13 0.9600 . . no
C17 H14 0.9600 . . no
C18 H15 0.9600 . . no

loop_
_cod_related_entry_id
_cod_related_entry_database
_cod_related_entry_code
1 ChemSpider 30654541
